data_7059958
loop_
_publ_author_name
'Kadari, Lingaswamy'
'Erb, William'
'Roisnel, Thierry'
'Radha Krishna, Palakodety'
'Mongin, Florence'

_publ_section_title
;
 Iodoferrocene as a partner in N-arylation of amides
;
_journal_issue 37
_journal_name_full 'New Journal of Chemistry'
_journal_page_first 15928
_journal_page_last 15941
_journal_paper_doi 10.1039/D0NJ03470C
_journal_volume 44
_journal_year 2020
_chemical_compound_source 'synthesis as described'
_chemical_formula_moiety 'C17 H15 Fe N O'
_chemical_formula_sum 'C17 H15 Fe N O'
_chemical_formula_weight 305.15
_space_group_crystal_system orthorhombic
_space_group_IT_number 56
_space_group_name_Hall '-P 2ab 2ac'
_space_group_name_H-M_alt 'P c c n'
_atom_sites_solution_hydrogens mixed
_atom_sites_solution_primary dual
_atom_sites_solution_secondary difmap
_audit_update_record
;
2020-07-07 deposited with the CCDC.	2020-09-04 downloaded from the CCDC.
;
_cell_angle_alpha 90
_cell_angle_beta 90
_cell_angle_gamma 90
_cell_formula_units_Z 8
_cell_length_a 10.2809(14)
_cell_length_b 26.782(4)
_cell_length_c 9.9687(13)
_cell_measurement_reflns_used 9082
_cell_measurement_temperature 150(2)
_cell_measurement_theta_max 27.4886
_cell_measurement_theta_min 2.9461
_cell_measurement_wavelength 0.710730
_cell_volume 2744.8(7)
_computing_cell_refinement 'APEX3 (Bruker, 2015)'
_computing_data_collection 'Bruker APEX3 (Bruker, 2015)'
_computing_data_reduction 'SAINT (Bruker, 2014)'
_computing_molecular_graphics
;
   'SXGRAPH (L. Farrugia, 1999), Mercury (CSD, 2016)'
;
_computing_publication_material 'CRYSCALC (T. Roisnel, local program, 2019)'
_computing_structure_refinement 'SHELXL-2018_3 (Sheldrick, 2018)'
_computing_structure_solution 'SHELXT 2018_2 (Sheldrick, 2018)'
_diffrn_ambient_temperature 150(2)
_diffrn_detector '(CMOS) PHOTON 100'
_diffrn_detector_area_resol_mean 10.4167
_diffrn_measured_fraction_theta_full 0.996
_diffrn_measured_fraction_theta_max 0.994
_diffrn_measurement_device_type 'D8 VENTURE Bruker AXS'
_diffrn_measurement_method 'rotation images'
_diffrn_orient_matrix_UB_11 -0.0821984
_diffrn_orient_matrix_UB_12 -0.0494366
_diffrn_orient_matrix_UB_13 -0.0098963
_diffrn_orient_matrix_UB_21 0.0166751
_diffrn_orient_matrix_UB_22 0.0225482
_diffrn_orient_matrix_UB_23 -0.0357870
_diffrn_orient_matrix_UB_31 0.0550301
_diffrn_orient_matrix_UB_32 -0.0806759
_diffrn_orient_matrix_UB_33 -0.0039379
_diffrn_radiation_monochromator 'multilayer monochromator'
_diffrn_radiation_probe x-ray
_diffrn_radiation_source 'Incoatec microfocus sealed tube'
_diffrn_radiation_type MoK\a
_diffrn_radiation_wavelength 0.71073
_diffrn_reflns_av_R_equivalents 0.0348
_diffrn_reflns_av_unetI/netI 0.0293
_diffrn_reflns_limit_h_max 13
_diffrn_reflns_limit_h_min -11
_diffrn_reflns_limit_k_max 34
_diffrn_reflns_limit_k_min -34
_diffrn_reflns_limit_l_max 12
_diffrn_reflns_limit_l_min -12
_diffrn_reflns_number 13878
_diffrn_reflns_theta_full 25.242
_diffrn_reflns_theta_max 27.489
_diffrn_reflns_theta_min 2.122
_diffrn_source_current 1.00
_diffrn_source_power 50.0
_diffrn_source_voltage 50.00
_exptl_absorpt_coefficient_mu 1.092
_exptl_absorpt_correction_T_max 0.646
_exptl_absorpt_correction_T_min 0.575
_exptl_absorpt_correction_type multi-scan
_exptl_absorpt_process_details
;
  [Sheldrick, G.M. (2014). SADABS Bruker AXS Inc., Madison, Wisconsin, USA]
;
_exptl_crystal_colour orange
_exptl_crystal_density_diffrn 1.477
_exptl_crystal_description prism
_exptl_crystal_F_000 1264
_exptl_crystal_size_max 0.490
_exptl_crystal_size_mid 0.440
_exptl_crystal_size_min 0.400
_refine_diff_density_max 0.378
_refine_diff_density_min -0.259
_refine_diff_density_rms 0.062
_refine_ls_extinction_coef 0.0054(4)
_refine_ls_extinction_method 'SHELXL-2018_3 (Sheldrick 2018)'
_refine_ls_goodness_of_fit_ref 1.033
_refine_ls_hydrogen_treatment mixed
_refine_ls_matrix_type full
_refine_ls_number_parameters 185
_refine_ls_number_reflns 3135
_refine_ls_number_restraints 0
_refine_ls_restrained_S_all 1.033
_refine_ls_R_factor_all 0.0322
_refine_ls_R_factor_gt 0.0273
_refine_ls_shift/su_max 0.007
_refine_ls_shift/su_mean 0.000
_refine_ls_structure_factor_coef Fsqd
_refine_ls_weighting_details 'w=1/[\s^2^(Fo^2^)+(0.0246P)^2^+2.1463P] where P=(Fo^2^+2Fc^2^)/3'
_refine_ls_weighting_scheme calc
_refine_ls_wR_factor_gt 0.0650
_refine_ls_wR_factor_ref 0.0680
_reflns_number_gt 2814
_reflns_number_total 3135
_reflns_threshold_expression >2sigma(I)
_cod_data_source_file d0nj03470c2.cif
_cod_data_source_block KL37c
_cod_depositor_comments 'Adding full bibliography for 7059953--7059970.cif.'
_cod_database_code 7059958

loop_
_space_group_symop_operation_xyz
'x, y, z'
'-x+1/2, -y+1/2, z'
'-x, y+1/2, -z+1/2'
'x+1/2, -y, -z+1/2'
'-x, -y, -z'
'x-1/2, y-1/2, -z'
'x, -y-1/2, z-1/2'
'-x-1/2, y, z-1/2'

loop_
_atom_site_label
_atom_site_type_symbol
_atom_site_fract_x
_atom_site_fract_y
_atom_site_fract_z
_atom_site_U_iso_or_equiv
_atom_site_adp_type
_atom_site_occupancy
_atom_site_site_symmetry_order
_atom_site_calc_flag
_atom_site_refinement_flags_posn
_atom_site_refinement_flags_adp
_atom_site_refinement_flags_occupancy
_atom_site_disorder_assembly
_atom_site_disorder_group
Fe1 Fe 0.44396(2) 0.56972(2) 0.69714(2) 0.01324(8) Uani 1 1 d . . . . .
C1 C 0.39772(16) 0.61486(6) 0.53836(15) 0.0206(3) Uani 1 1 d . . . . .
H1 H 0.444615 0.617657 0.456589 0.025 Uiso 1 1 calc R U . . .
C2 C 0.41869(16) 0.64381(6) 0.65555(17) 0.0208(3) Uani 1 1 d . . . . .
H2 H 0.481920 0.669382 0.666019 0.025 Uiso 1 1 calc R U . . .
C3 C 0.32808(17) 0.62773(6) 0.75487(17) 0.0224(3) Uani 1 1 d . . . . .
H3 H 0.320254 0.640712 0.843194 0.027 Uiso 1 1 calc R U . . .
C4 C 0.25156(16) 0.58886(6) 0.69841(16) 0.0227(3) Uani 1 1 d . . . . .
H4 H 0.183676 0.571269 0.742527 0.027 Uiso 1 1 calc R U . . .
C5 C 0.29417(16) 0.58088(6) 0.56450(16) 0.0211(3) Uani 1 1 d . . . . .
H5 H 0.259740 0.557109 0.503317 0.025 Uiso 1 1 calc R U . . .
C6 C 0.53578(16) 0.54560(6) 0.86724(15) 0.0191(3) Uani 1 1 d . . . . .
H6 H 0.524576 0.558888 0.954845 0.023 Uiso 1 1 calc R U . . .
C7 C 0.46238(16) 0.50603(6) 0.80882(16) 0.0222(3) Uani 1 1 d . . . . .
H7 H 0.393920 0.488076 0.850889 0.027 Uiso 1 1 calc R U . . .
C8 C 0.50970(17) 0.49818(6) 0.67648(17) 0.0213(3) Uani 1 1 d . . . . .
H8 H 0.478028 0.474040 0.614759 0.026 Uiso 1 1 calc R U . . .
C9 C 0.61286(15) 0.53270(6) 0.65200(15) 0.0182(3) Uani 1 1 d . . . . .
H9 H 0.661657 0.535774 0.571499 0.022 Uiso 1 1 calc R U . . .
C10 C 0.62902(15) 0.56165(5) 0.77063(15) 0.0157(3) Uani 1 1 d . . . . .
N11 N 0.72117(13) 0.59942(5) 0.79800(12) 0.0167(3) Uani 1 1 d . . . . .
H11 H 0.7265(19) 0.6078(7) 0.880(2) 0.020 Uiso 1 1 d . U . . .
C12 C 0.79516(14) 0.62281(6) 0.70637(14) 0.0163(3) Uani 1 1 d . . . . .
O13 O 0.79556(12) 0.61129(5) 0.58648(11) 0.0252(3) Uani 1 1 d . . . . .
C14 C 0.88128(15) 0.66367(6) 0.75772(16) 0.0183(3) Uani 1 1 d . . . . .
C15 C 0.99464(18) 0.67413(7) 0.68648(18) 0.0274(4) Uani 1 1 d . . . . .
H15 H 1.014902 0.655779 0.607646 0.033 Uiso 1 1 calc R U . . .
C16 C 1.07813(19) 0.71152(8) 0.7311(2) 0.0389(5) Uani 1 1 d . . . . .
H16 H 1.155880 0.718408 0.683002 0.047 Uiso 1 1 calc R U . . .
C17 C 1.0485(2) 0.73862(7) 0.8447(2) 0.0407(5) Uani 1 1 d . . . . .
H17 H 1.105848 0.764150 0.874400 0.049 Uiso 1 1 calc R U . . .
C18 C 0.9358(2) 0.72884(7) 0.9157(2) 0.0357(5) Uani 1 1 d . . . . .
H18 H 0.915753 0.747687 0.993755 0.043 Uiso 1 1 calc R U . . .
C19 C 0.85165(18) 0.69126(6) 0.87267(17) 0.0250(4) Uani 1 1 d . . . . .
H19 H 0.774285 0.684436 0.921452 0.030 Uiso 1 1 calc R U . . .

loop_
_atom_site_aniso_label
_atom_site_aniso_U_11
_atom_site_aniso_U_22
_atom_site_aniso_U_33
_atom_site_aniso_U_23
_atom_site_aniso_U_13
_atom_site_aniso_U_12
Fe1 0.01425(12) 0.01409(12) 0.01138(12) 0.00124(7) -0.00122(8) -0.00038(7)
C1 0.0224(8) 0.0226(7) 0.0167(7) 0.0073(6) 0.0002(6) 0.0027(6)
C2 0.0225(8) 0.0149(7) 0.0250(8) 0.0035(6) 0.0011(7) -0.0002(6)
C3 0.0254(8) 0.0186(7) 0.0231(8) 0.0004(6) 0.0056(7) 0.0055(6)
C4 0.0161(7) 0.0230(8) 0.0291(8) 0.0076(6) 0.0031(7) 0.0008(6)
C5 0.0194(8) 0.0214(7) 0.0226(8) 0.0038(6) -0.0083(6) 0.0018(6)
C6 0.0223(8) 0.0224(8) 0.0127(7) 0.0047(6) -0.0038(6) -0.0012(6)
C7 0.0234(8) 0.0188(7) 0.0245(8) 0.0094(6) -0.0070(7) -0.0029(6)
C8 0.0246(8) 0.0142(7) 0.0251(8) -0.0025(6) -0.0103(7) 0.0027(6)
C9 0.0173(7) 0.0207(7) 0.0167(7) -0.0041(6) -0.0047(6) 0.0046(6)
C10 0.0154(7) 0.0182(7) 0.0136(7) -0.0003(5) -0.0034(6) 0.0005(5)
N11 0.0179(6) 0.0238(6) 0.0084(5) -0.0023(5) -0.0017(5) -0.0028(5)
C12 0.0143(7) 0.0211(7) 0.0135(6) 0.0010(5) -0.0013(6) 0.0034(5)
O13 0.0281(6) 0.0362(7) 0.0113(5) -0.0017(5) 0.0018(5) -0.0028(5)
C14 0.0168(7) 0.0190(7) 0.0192(7) 0.0054(6) -0.0053(6) 0.0013(6)
C15 0.0219(8) 0.0295(9) 0.0308(9) 0.0115(7) -0.0008(7) -0.0006(7)
C16 0.0259(9) 0.0350(10) 0.0558(13) 0.0216(10) -0.0082(9) -0.0093(8)
C17 0.0380(11) 0.0225(9) 0.0616(14) 0.0130(9) -0.0246(10) -0.0115(8)
C18 0.0447(12) 0.0204(8) 0.0419(11) -0.0011(8) -0.0193(9) 0.0001(8)
C19 0.0268(9) 0.0214(8) 0.0268(9) -0.0014(6) -0.0056(7) 0.0006(6)

loop_
_atom_type_symbol
_atom_type_description
_atom_type_scat_dispersion_real
_atom_type_scat_dispersion_imag
_atom_type_scat_source
C C 0.0033 0.0016 'International Tables Vol C Tables 4.2.6.8 and 6.1.1.4'
H H 0.0000 0.0000 'International Tables Vol C Tables 4.2.6.8 and 6.1.1.4'
Fe Fe 0.3463 0.8444 'International Tables Vol C Tables 4.2.6.8 and 6.1.1.4'
N N 0.0061 0.0033 'International Tables Vol C Tables 4.2.6.8 and 6.1.1.4'
O O 0.0106 0.0060 'International Tables Vol C Tables 4.2.6.8 and 6.1.1.4'

loop_
_geom_angle_atom_site_label_1
_geom_angle_atom_site_label_2
_geom_angle_atom_site_label_3
_geom_angle
_geom_angle_site_symmetry_1
_geom_angle_site_symmetry_3
_geom_angle_publ_flag
C3 Fe1 C8 159.39(7) . . ?
C3 Fe1 C4 40.72(7) . . ?
C8 Fe1 C4 123.81(7) . . ?
C3 Fe1 C2 40.87(6) . . ?
C8 Fe1 C2 158.84(7) . . ?
C4 Fe1 C2 68.57(6) . . ?
C3 Fe1 C6 106.03(7) . . ?
C8 Fe1 C6 68.57(6) . . ?
C4 Fe1 C6 121.39(7) . . ?
C2 Fe1 C6 122.24(7) . . ?
C3 Fe1 C7 122.37(7) . . ?
C8 Fe1 C7 40.70(7) . . ?
C4 Fe1 C7 107.19(7) . . ?
C2 Fe1 C7 158.71(7) . . ?
C6 Fe1 C7 40.78(6) . . ?
C3 Fe1 C1 68.47(7) . . ?
C8 Fe1 C1 123.56(7) . . ?
C4 Fe1 C1 68.40(6) . . ?
C2 Fe1 C1 40.57(6) . . ?
C6 Fe1 C1 159.13(7) . . ?
C7 Fe1 C1 159.14(7) . . ?
C3 Fe1 C9 157.64(7) . . ?
C8 Fe1 C9 40.85(7) . . ?
C4 Fe1 C9 160.53(7) . . ?
C2 Fe1 C9 122.20(7) . . ?
C6 Fe1 C9 68.79(6) . . ?
C7 Fe1 C9 68.76(7) . . ?
C1 Fe1 C9 108.22(7) . . ?
C3 Fe1 C10 121.42(7) . . ?
C8 Fe1 C10 68.28(6) . . ?
C4 Fe1 C10 157.30(6) . . ?
C2 Fe1 C10 107.03(6) . . ?
C6 Fe1 C10 40.73(6) . . ?
C7 Fe1 C10 68.39(6) . . ?
C1 Fe1 C10 123.63(6) . . ?
C9 Fe1 C10 40.64(6) . . ?
C3 Fe1 C5 68.45(7) . . ?
C8 Fe1 C5 108.67(6) . . ?
C4 Fe1 C5 40.61(7) . . ?
C2 Fe1 C5 68.44(7) . . ?
C6 Fe1 C5 157.93(7) . . ?
C7 Fe1 C5 122.80(7) . . ?
C1 Fe1 C5 40.68(7) . . ?
C9 Fe1 C5 124.39(6) . . ?
C10 Fe1 C5 160.43(6) . . ?
C2 C1 C5 108.18(14) . . ?
C2 C1 Fe1 69.56(9) . . ?
C5 C1 Fe1 69.81(9) . . ?
C2 C1 H1 125.9 . . ?
C5 C1 H1 125.9 . . ?
Fe1 C1 H1 126.3 . . ?
C1 C2 C3 107.91(14) . . ?
C1 C2 Fe1 69.87(9) . . ?
C3 C2 Fe1 69.45(9) . . ?
C1 C2 H2 126.0 . . ?
C3 C2 H2 126.0 . . ?
Fe1 C2 H2 126.2 . . ?
C4 C3 C2 107.93(15) . . ?
C4 C3 Fe1 69.74(9) . . ?
C2 C3 Fe1 69.68(9) . . ?
C4 C3 H3 126.0 . . ?
C2 C3 H3 126.0 . . ?
Fe1 C3 H3 126.1 . . ?
C3 C4 C5 108.16(14) . . ?
C3 C4 Fe1 69.53(9) . . ?
C5 C4 Fe1 70.00(9) . . ?
C3 C4 H4 125.9 . . ?
C5 C4 H4 125.9 . . ?
Fe1 C4 H4 126.1 . . ?
C4 C5 C1 107.82(14) . . ?
C4 C5 Fe1 69.39(9) . . ?
C1 C5 Fe1 69.52(9) . . ?
C4 C5 H5 126.1 . . ?
C1 C5 H5 126.1 . . ?
Fe1 C5 H5 126.6 . . ?
C10 C6 C7 107.71(14) . . ?
C10 C6 Fe1 69.81(8) . . ?
C7 C6 Fe1 69.62(9) . . ?
C10 C6 H6 126.1 . . ?
C7 C6 H6 126.1 . . ?
Fe1 C6 H6 126.0 . . ?
C8 C7 C6 107.94(14) . . ?
C8 C7 Fe1 69.52(9) . . ?
C6 C7 Fe1 69.60(9) . . ?
C8 C7 H7 126.0 . . ?
C6 C7 H7 126.0 . . ?
Fe1 C7 H7 126.4 . . ?
C7 C8 C9 108.48(13) . . ?
C7 C8 Fe1 69.78(9) . . ?
C9 C8 Fe1 69.85(9) . . ?
C7 C8 H8 125.8 . . ?
C9 C8 H8 125.8 . . ?
Fe1 C8 H8 126.2 . . ?
C10 C9 C8 107.30(14) . . ?
C10 C9 Fe1 69.70(9) . . ?
C8 C9 Fe1 69.30(9) . . ?
C10 C9 H9 126.4 . . ?
C8 C9 H9 126.4 . . ?
Fe1 C9 H9 126.2 . . ?
N11 C10 C9 128.95(14) . . ?
N11 C10 C6 122.45(13) . . ?
C9 C10 C6 108.58(14) . . ?
N11 C10 Fe1 128.03(11) . . ?
C9 C10 Fe1 69.66(9) . . ?
C6 C10 Fe1 69.46(9) . . ?
C12 N11 C10 125.61(13) . . ?
C12 N11 H11 119.7(13) . . ?
C10 N11 H11 114.6(13) . . ?
O13 C12 N11 122.92(14) . . ?
O13 C12 C14 120.77(14) . . ?
N11 C12 C14 116.29(13) . . ?
C15 C14 C19 119.61(16) . . ?
C15 C14 C12 117.85(14) . . ?
C19 C14 C12 122.54(15) . . ?
C16 C15 C14 119.86(18) . . ?
C16 C15 H15 120.1 . . ?
C14 C15 H15 120.1 . . ?
C17 C16 C15 120.30(19) . . ?
C17 C16 H16 119.8 . . ?
C15 C16 H16 119.8 . . ?
C16 C17 C18 120.38(18) . . ?
C16 C17 H17 119.8 . . ?
C18 C17 H17 119.8 . . ?
C17 C18 C19 119.94(19) . . ?
C17 C18 H18 120.0 . . ?
C19 C18 H18 120.0 . . ?
C18 C19 C14 119.91(18) . . ?
C18 C19 H19 120.0 . . ?
C14 C19 H19 120.0 . . ?

loop_
_geom_bond_atom_site_label_1
_geom_bond_atom_site_label_2
_geom_bond_distance
_geom_bond_site_symmetry_2
_geom_bond_publ_flag
Fe1 C3 2.0407(16) . ?
Fe1 C8 2.0422(16) . ?
Fe1 C4 2.0435(17) . ?
Fe1 C2 2.0437(16) . ?
Fe1 C6 2.0455(15) . ?
Fe1 C7 2.0457(15) . ?
Fe1 C1 2.0477(15) . ?
Fe1 C9 2.0496(16) . ?
Fe1 C10 2.0501(15) . ?
Fe1 C5 2.0516(16) . ?
C1 C2 1.419(2) . ?
C1 C5 1.425(2) . ?
C1 H1 0.9500 . ?
C2 C3 1.426(2) . ?
C2 H2 0.9500 . ?
C3 C4 1.421(2) . ?
C3 H3 0.9500 . ?
C4 C5 1.421(2) . ?
C4 H4 0.9500 . ?
C5 H5 0.9500 . ?
C6 C10 1.425(2) . ?
C6 C7 1.425(2) . ?
C6 H6 0.9500 . ?
C7 C8 1.422(2) . ?
C7 H7 0.9500 . ?
C8 C9 1.428(2) . ?
C8 H8 0.9500 . ?
C9 C10 1.424(2) . ?
C9 H9 0.9500 . ?
C10 N11 1.4125(19) . ?
N11 C12 1.3437(19) . ?
N11 H11 0.85(2) . ?
C12 O13 1.2343(18) . ?
C12 C14 1.498(2) . ?
C14 C15 1.393(2) . ?
C14 C19 1.397(2) . ?
C15 C16 1.392(3) . ?
C15 H15 0.9500 . ?
C16 C17 1.380(3) . ?
C16 H16 0.9500 . ?
C17 C18 1.382(3) . ?
C17 H17 0.9500 . ?
C18 C19 1.395(2) . ?
C18 H18 0.9500 . ?
C19 H19 0.9500 . ?

loop_
_geom_torsion_atom_site_label_1
_geom_torsion_atom_site_label_2
_geom_torsion_atom_site_label_3
_geom_torsion_atom_site_label_4
_geom_torsion
_geom_torsion_site_symmetry_1
_geom_torsion_site_symmetry_2
_geom_torsion_site_symmetry_3
_geom_torsion_site_symmetry_4
_geom_torsion_publ_flag
C5 C1 C2 C3 0.08(18) . . . . ?
Fe1 C1 C2 C3 -59.25(11) . . . . ?
C5 C1 C2 Fe1 59.33(11) . . . . ?
C1 C2 C3 C4 0.03(18) . . . . ?
Fe1 C2 C3 C4 -59.48(11) . . . . ?
C1 C2 C3 Fe1 59.51(11) . . . . ?
C2 C3 C4 C5 -0.13(18) . . . . ?
Fe1 C3 C4 C5 -59.56(11) . . . . ?
C2 C3 C4 Fe1 59.44(11) . . . . ?
C3 C4 C5 C1 0.18(18) . . . . ?
Fe1 C4 C5 C1 -59.09(11) . . . . ?
C3 C4 C5 Fe1 59.27(11) . . . . ?
C2 C1 C5 C4 -0.16(18) . . . . ?
Fe1 C1 C5 C4 59.01(11) . . . . ?
C2 C1 C5 Fe1 -59.17(11) . . . . ?
C10 C6 C7 C8 -0.51(17) . . . . ?
Fe1 C6 C7 C8 59.15(11) . . . . ?
C10 C6 C7 Fe1 -59.66(11) . . . . ?
C6 C7 C8 C9 0.13(18) . . . . ?
Fe1 C7 C8 C9 59.33(11) . . . . ?
C6 C7 C8 Fe1 -59.20(11) . . . . ?
C7 C8 C9 C10 0.30(17) . . . . ?
Fe1 C8 C9 C10 59.59(10) . . . . ?
C7 C8 C9 Fe1 -59.29(11) . . . . ?
C8 C9 C10 N11 177.63(15) . . . . ?
Fe1 C9 C10 N11 -123.03(16) . . . . ?
C8 C9 C10 C6 -0.62(17) . . . . ?
Fe1 C9 C10 C6 58.71(11) . . . . ?
C8 C9 C10 Fe1 -59.34(11) . . . . ?
C7 C6 C10 N11 -177.68(14) . . . . ?
Fe1 C6 C10 N11 122.78(14) . . . . ?
C7 C6 C10 C9 0.71(17) . . . . ?
Fe1 C6 C10 C9 -58.83(11) . . . . ?
C7 C6 C10 Fe1 59.54(11) . . . . ?
C9 C10 N11 C12 15.0(3) . . . . ?
C6 C10 N11 C12 -166.95(15) . . . . ?
Fe1 C10 N11 C12 -78.71(19) . . . . ?
C10 N11 C12 O13 -4.5(2) . . . . ?
C10 N11 C12 C14 176.82(14) . . . . ?
O13 C12 C14 C15 -25.6(2) . . . . ?
N11 C12 C14 C15 153.09(14) . . . . ?
O13 C12 C14 C19 154.16(16) . . . . ?
N11 C12 C14 C19 -27.1(2) . . . . ?
C19 C14 C15 C16 0.7(2) . . . . ?
C12 C14 C15 C16 -179.49(15) . . . . ?
C14 C15 C16 C17 -0.7(3) . . . . ?
C15 C16 C17 C18 0.2(3) . . . . ?
C16 C17 C18 C19 0.2(3) . . . . ?
C17 C18 C19 C14 -0.1(3) . . . . ?
C15 C14 C19 C18 -0.3(2) . . . . ?
C12 C14 C19 C18 179.90(15) . . . . ?
